data_7062978
loop_
_publ_author_name
'Geng, Yanxue'
'Sun, Weijun'
'Zhang, Weixu'
'Li, Mengyao'
'Wang, Guo'
'Wang, Jianchun'

_publ_section_title
;
 A new class of unique quinoidal-like imidazoliumyl tetrazinides:
 synthesis, structure, and mechanism
;
_journal_issue 8
_journal_name_full 'New Journal of Chemistry'
_journal_page_first 3467
_journal_page_last 3471
_journal_paper_doi 10.1039/D3NJ04766K
_journal_volume 48
_journal_year 2024
_chemical_formula_moiety '0.5(C12 H12 N12 O2), 0.5(H4 O2)'
_chemical_formula_sum 'C6 H9 N6 O2'
_chemical_formula_weight 197.19
_space_group_crystal_system orthorhombic
_space_group_IT_number 62
_space_group_name_Hall '-P 2ac 2n'
_space_group_name_H-M_alt 'P n m a'
_atom_sites_solution_hydrogens mixed
_atom_sites_solution_primary dual
_audit_creation_date 2017-03-24
_audit_creation_method
;
Olex2 1.2
(compiled 2017.03.02 svn.r3394 for OlexSys, GUI svn.r5324)
;
_audit_update_record
;
2023-09-18 deposited with the CCDC.	2024-01-08 downloaded from the CCDC.
;
_cell_angle_alpha 90
_cell_angle_beta 90
_cell_angle_gamma 90
_cell_formula_units_Z 4
_cell_length_a 14.1035(3)
_cell_length_b 6.3113(2)
_cell_length_c 9.5102(2)
_cell_measurement_reflns_used 1522
_cell_measurement_temperature 298.68(10)
_cell_measurement_theta_max 72.2100
_cell_measurement_theta_min 7.8320
_cell_volume 846.52(4)
_computing_cell_refinement 'CrysAlisPro 1.171.39.33c (Rigaku OD, 2017)'
_computing_data_collection 'CrysAlisPro 1.171.39.33c (Rigaku OD, 2017)'
_computing_data_reduction 'CrysAlisPro 1.171.39.33c (Rigaku OD, 2017)'
_computing_molecular_graphics 'Olex2 (Dolomanov et al., 2009)'
_computing_publication_material 'Olex2 (Dolomanov et al., 2009)'
_computing_structure_refinement 'ShelXL (Sheldrick, 2015)'
_computing_structure_solution 'ShelXT (Sheldrick, 2015)'
_diffrn_ambient_environment air
_diffrn_ambient_temperature 298.68(10)
_diffrn_detector 'CCD plate'
_diffrn_measured_fraction_theta_full 0.986
_diffrn_measured_fraction_theta_max 0.986
_diffrn_measurement_details
;
List of Runs (angles in degrees, time in seconds):

  # Type    Start    End  Width  t~exp~   \w     \q     \k     \f   Frames
#--------------------------------------------------------------------------
  1  \w    -17.00  89.00   0.50    3.00    --    0.00  37.00-150.00  212
  2  \w    -22.00  89.00   0.50    3.00    --    0.00  57.00   0.00  222
  3  \w     71.00 113.00   0.50   10.00    --   94.60 -61.00 150.00   84
  4  \w     93.00 180.00   0.50   10.00    --   94.60  45.00-150.00  174
  5  \w     66.00 146.00   0.50   10.00    --   94.60  77.00 -90.00  160
  6  \w      7.00  73.00   0.50   10.00    --   94.60 -45.00-180.00  132
  7  \w    119.00 155.00   0.50   10.00    --   94.60  45.00 150.00   72
;
_diffrn_measurement_device 'four-circle diffractometer'
_diffrn_measurement_device_type 'XtaLAB AFC12 (RINC): Kappa dual home/near'
_diffrn_measurement_method '\w scans'
_diffrn_orient_matrix_type 'CrysAlisPro convention (1999,Acta A55,543-557)'
_diffrn_orient_matrix_UB_11 -0.0250408000
_diffrn_orient_matrix_UB_12 -0.1812086000
_diffrn_orient_matrix_UB_13 0.1020364000
_diffrn_orient_matrix_UB_21 -0.0348425000
_diffrn_orient_matrix_UB_22 -0.1350122000
_diffrn_orient_matrix_UB_23 -0.1245119000
_diffrn_orient_matrix_UB_31 0.1004691000
_diffrn_orient_matrix_UB_32 -0.0922814000
_diffrn_orient_matrix_UB_33 -0.0178721000
_diffrn_radiation_monochromator mirror
_diffrn_radiation_probe x-ray
_diffrn_radiation_type CuK\a
_diffrn_radiation_wavelength 1.54184
_diffrn_reflns_av_R_equivalents 0.1243
_diffrn_reflns_av_unetI/netI 0.0799
_diffrn_reflns_Laue_measured_fraction_full 0.986
_diffrn_reflns_Laue_measured_fraction_max 0.986
_diffrn_reflns_limit_h_max 16
_diffrn_reflns_limit_h_min -16
_diffrn_reflns_limit_k_max 6
_diffrn_reflns_limit_k_min -7
_diffrn_reflns_limit_l_max 10
_diffrn_reflns_limit_l_min -11
_diffrn_reflns_number 2220
_diffrn_reflns_point_group_measured_fraction_full 0.986
_diffrn_reflns_point_group_measured_fraction_max 0.986
_diffrn_reflns_theta_full 66.568
_diffrn_reflns_theta_max 66.567
_diffrn_reflns_theta_min 5.611
_diffrn_source 'micro-focus sealed X-ray tube'
_diffrn_source_type 'Rigaku (Cu) X-ray Source'
_exptl_absorpt_coefficient_mu 1.035
_exptl_absorpt_correction_T_max 1.00000
_exptl_absorpt_correction_T_min 0.28859
_exptl_absorpt_correction_type multi-scan
_exptl_absorpt_process_details
;
CrysAlisPro 1.171.39.33c (Rigaku Oxford Diffraction, 2017)
Empirical absorption correction using spherical harmonics,
 implemented in SCALE3 ABSPACK scaling algorithm.
;
_exptl_crystal_colour 'clear light red'
_exptl_crystal_colour_lustre clear
_exptl_crystal_colour_modifier light
_exptl_crystal_colour_primary red
_exptl_crystal_density_diffrn 1.547
_exptl_crystal_description needle
_exptl_crystal_F_000 412
_exptl_crystal_size_max 0.2
_exptl_crystal_size_mid 0.15
_exptl_crystal_size_min 0.05
_refine_diff_density_max 0.560
_refine_diff_density_min -1.358
_refine_diff_density_rms 0.410
_refine_ls_extinction_method none
_refine_ls_goodness_of_fit_ref 1.071
_refine_ls_hydrogen_treatment constr
_refine_ls_matrix_type full
_refine_ls_number_parameters 89
_refine_ls_number_reflns 817
_refine_ls_number_restraints 0
_refine_ls_restrained_S_all 1.071
_refine_ls_R_factor_all 0.1227
_refine_ls_R_factor_gt 0.1170
_refine_ls_shift/su_max 0.000
_refine_ls_shift/su_mean 0.000
_refine_ls_structure_factor_coef Fsqd
_refine_ls_weighting_details 'w=1/[\s^2^(Fo^2^)+(0.2000P)^2^] where P=(Fo^2^+2Fc^2^)/3'
_refine_ls_weighting_scheme calc
_refine_ls_wR_factor_gt 0.2392
_refine_ls_wR_factor_ref 0.2478
_reflns_Friedel_coverage 0.000
_reflns_number_gt 694
_reflns_number_total 817
_reflns_threshold_expression 'I > 2\s(I)'
_cod_data_source_file d3nj04766k2.cif
_cod_data_source_block 20190422-1
_cod_depositor_comments 'Adding full bibliography for 7062975--7062979.cif.'
_cod_database_code 7062978
_shelx_shelxl_version_number 2014/7
_chemical_oxdiff_formula 'C1 N1 H1 Cl1 '
_shelx_space_group_comment
;
The symmetry employed for this shelxl refinement is uniquely defined
by the following loop, which should always be used as a source of
symmetry information in preference to the above space-group names.
They are only intended as comments.
;
_reflns_odcompleteness_completeness 97.85
_reflns_odcompleteness_iscentric 1
_reflns_odcompleteness_theta 66.97
_olex2_refinement_description
;
1. Fixed Uiso
 At 1.2 times of:
  All C(H) groups
 At 1.5 times of:
  All C(H,H,H) groups, All O(H,H) groups
2. Others
 Fixed Sof: H1A(0.5) H1C(0.5) H1B(0.5) H2A(0.5) H2B(0.5)
3.a Free rotating group:
 O2(H2A,H2B)
3.b Aromatic/amide H refined with riding coordinates:
 C2(H2), C3(H3), C4(H4)
3.c Idealised Me refined as rotating group:
 C1(H1A,H1C,H1B)
;
_olex2_submission_special_instructions 'No special instructions were received'
_oxdiff_exptl_absorpt_empirical_details
;
Empirical correction (ABSPACK) includes:
- Absorption correction using spherical harmonics
- Frame scaling
;
_oxdiff_exptl_absorpt_empirical_full_max 5.435
_oxdiff_exptl_absorpt_empirical_full_min 0.127

loop_
_space_group_symop_operation_xyz
'x, y, z'
'-x+1/2, -y, z+1/2'
'-x, y+1/2, -z'
'x+1/2, -y+1/2, -z+1/2'
'-x, -y, -z'
'x-1/2, y, -z-1/2'
'x, -y-1/2, z'
'-x-1/2, y-1/2, z-1/2'

loop_
_atom_site_label
_atom_site_type_symbol
_atom_site_fract_x
_atom_site_fract_y
_atom_site_fract_z
_atom_site_U_iso_or_equiv
_atom_site_adp_type
_atom_site_occupancy
_atom_site_site_symmetry_order
_atom_site_calc_flag
_atom_site_refinement_flags_posn
_atom_site_refinement_flags_adp
_atom_site_refinement_flags_occupancy
_atom_site_disorder_assembly
_atom_site_disorder_group
O1 O 0.38014(18) 0.2500 0.7090(3) 0.0792(11) Uani 1 2 d S T P . .
N1 N 0.5404(2) 0.2500 0.7194(2) 0.0548(9) Uani 1 2 d S T P . .
N2 N 0.62048(18) 0.2500 0.6490(3) 0.0516(9) Uani 1 2 d S T P . .
N3 N 0.53632(16) 0.2500 0.4323(2) 0.0440(9) Uani 1 2 d S T P . .
N4 N 0.45505(18) 0.2500 0.5005(3) 0.0481(9) Uani 1 2 d S T P . .
N5 N 0.70148(16) 0.2500 0.4357(2) 0.0416(9) Uani 1 2 d S T P . .
N6 N 0.85103(16) 0.2500 0.3929(2) 0.0438(8) Uani 1 2 d S T P . .
C1 C 0.9534(2) 0.2500 0.4133(3) 0.0567(10) Uani 1 2 d S T P . .
H1A H 0.9799 0.1239 0.3728 0.085 Uiso 0.5 1 calc GR . . A -1
H1C H 0.9673 0.2539 0.5120 0.085 Uiso 0.5 1 calc GR . . A -1
H1B H 0.9803 0.3722 0.3684 0.085 Uiso 0.5 1 calc GR . . A -1
C2 C 0.78740(19) 0.2500 0.4951(3) 0.0432(9) Uani 1 2 d S T P . .
H2 H 0.8001 0.2500 0.5910 0.052 Uiso 1 2 calc RS T P . .
C3 C 0.8057(2) 0.2500 0.2646(3) 0.0462(9) Uani 1 2 d S T P . .
H3 H 0.8345 0.2500 0.1767 0.055 Uiso 1 2 calc RS T P . .
C4 C 0.7124(2) 0.2500 0.2903(3) 0.0453(10) Uani 1 2 d S T P . .
H4 H 0.6641 0.2500 0.2237 0.054 Uiso 1 2 calc RS T P . .
C5 C 0.61452(18) 0.2500 0.5099(3) 0.0382(9) Uani 1 2 d S T P . .
C6 C 0.4565(2) 0.2500 0.6457(4) 0.0496(10) Uani 1 2 d S T P . .
O2 O 0.2061(2) 0.2500 0.5464(2) 0.0724(10) Uani 1 2 d S T P . .
H2A H 0.2581 0.2272 0.5892 0.109 Uiso 0.5 1 d G . . . .
H2B H 0.1634 0.2816 0.6057 0.109 Uiso 0.5 1 d G . . . .

loop_
_atom_site_aniso_label
_atom_site_aniso_U_11
_atom_site_aniso_U_22
_atom_site_aniso_U_33
_atom_site_aniso_U_23
_atom_site_aniso_U_13
_atom_site_aniso_U_12
O1 0.0702(16) 0.120(3) 0.0474(15) 0.000 0.0186(10) 0.000
N1 0.0714(17) 0.068(2) 0.0249(13) 0.000 0.0040(10) 0.000
N2 0.0647(15) 0.067(2) 0.0233(15) 0.000 -0.0021(10) 0.000
N3 0.0531(14) 0.0533(19) 0.0256(15) 0.000 -0.0004(8) 0.000
N4 0.0572(13) 0.055(2) 0.0322(14) 0.000 0.0010(10) 0.000
N5 0.0520(13) 0.0513(19) 0.0214(13) 0.000 -0.0022(9) 0.000
N6 0.0543(14) 0.0503(18) 0.0268(13) 0.000 -0.0009(9) 0.000
C1 0.0532(16) 0.075(3) 0.0422(18) 0.000 -0.0017(12) 0.000
C2 0.0557(15) 0.050(2) 0.0236(14) 0.000 -0.0024(10) 0.000
C3 0.0621(16) 0.055(2) 0.0213(13) 0.000 0.0006(12) 0.000
C4 0.0619(17) 0.054(2) 0.0201(16) 0.000 -0.0019(10) 0.000
C5 0.0561(15) 0.039(2) 0.0195(13) 0.000 -0.0014(9) 0.000
C6 0.0684(18) 0.048(2) 0.0320(16) 0.000 0.0066(12) 0.000
O2 0.1033(19) 0.072(2) 0.0418(16) 0.000 0.0197(13) 0.000

loop_
_atom_type_symbol
_atom_type_description
_atom_type_scat_dispersion_real
_atom_type_scat_dispersion_imag
_atom_type_scat_source
C C 0.0181 0.0091 'International Tables Vol C Tables 4.2.6.8 and 6.1.1.4'
H H 0.0000 0.0000 'International Tables Vol C Tables 4.2.6.8 and 6.1.1.4'
N N 0.0311 0.0180 'International Tables Vol C Tables 4.2.6.8 and 6.1.1.4'
O O 0.0492 0.0322 'International Tables Vol C Tables 4.2.6.8 and 6.1.1.4'

loop_
_geom_angle_atom_site_label_1
_geom_angle_atom_site_label_2
_geom_angle_atom_site_label_3
_geom_angle
_geom_angle_site_symmetry_1
_geom_angle_site_symmetry_3
_geom_angle_publ_flag
N2 N1 C6 118.7(2) . . ?
N1 N2 C5 117.0(2) . . ?
N4 N3 C5 116.7(2) . . ?
N3 N4 C6 118.7(3) . . ?
C2 N5 C4 108.6(2) . . ?
C2 N5 C5 125.1(2) . . ?
C4 N5 C5 126.3(2) . . ?
C2 N6 C1 125.1(2) . . ?
C2 N6 C3 109.6(2) . . ?
C3 N6 C1 125.3(2) . . ?
N6 C1 H1A 109.5 . . ?
N6 C1 H1C 109.5 . . ?
N6 C1 H1B 109.5 . . ?
H1A C1 H1C 109.5 . . ?
H1A C1 H1B 109.5 . . ?
H1C C1 H1B 109.5 . . ?
N5 C2 H2 126.1 . . ?
N6 C2 N5 107.7(2) . . ?
N6 C2 H2 126.1 . . ?
N6 C3 H3 126.4 . . ?
C4 C3 N6 107.2(2) . . ?
C4 C3 H3 126.4 . . ?
N5 C4 H4 126.6 . . ?
C3 C4 N5 106.8(2) . . ?
C3 C4 H4 126.6 . . ?
N2 C5 N3 127.4(2) . . ?
N2 C5 N5 116.3(2) . . ?
N3 C5 N5 116.3(2) . . ?
O1 C6 N1 120.1(3) . . ?
O1 C6 N4 118.4(3) . . ?
N1 C6 N4 121.5(3) . . ?
H2A O2 H2B 109.5 . . ?

loop_
_geom_bond_atom_site_label_1
_geom_bond_atom_site_label_2
_geom_bond_distance
_geom_bond_site_symmetry_2
_geom_bond_publ_flag
O1 C6 1.234(4) . ?
N1 N2 1.314(4) . ?
N1 C6 1.375(5) . ?
N2 C5 1.325(4) . ?
N3 N4 1.317(3) . ?
N3 C5 1.327(3) . ?
N4 C6 1.381(5) . ?
N5 C2 1.337(3) . ?
N5 C4 1.391(3) . ?
N5 C5 1.415(3) . ?
N6 C1 1.456(4) . ?
N6 C2 1.322(3) . ?
N6 C3 1.378(4) . ?
C1 H1A 0.9600 . ?
C1 H1C 0.9600 . ?
C1 H1B 0.9600 . ?
C2 H2 0.9300 . ?
C3 H3 0.9300 . ?
C3 C4 1.338(4) . ?
C4 H4 0.9300 . ?
O2 H2A 0.8502 . ?
O2 H2B 0.8498 . ?
